data_2231536
loop_
_publ_author_name
'Prasath, R.'
'Bhavana, P.'
'Ng, Seik Weng'
'Tiekink, Edward R. T.'

_publ_section_title
;
 (2<i>E</i>)-1-(2,4-Dimethylquinolin-3-yl)-3-(thiophen-2-yl)prop-2-en-1-one
;
_journal_coeditor_code HG5075
_journal_issue 9
_journal_name_full 'Acta Crystallographica Section E'
_journal_page_first o2283
_journal_page_last o2284
_journal_paper_doi 10.1107/S1600536811031485
_journal_volume 67
_journal_year 2011
_chemical_formula_iupac 'C18 H15 N O S'
_chemical_formula_moiety 'C18 H15 N O S'
_chemical_formula_sum 'C18 H15 N O S'
_chemical_formula_weight 293.37
_chemical_name_systematic
;
(2<i>E</i>)-1-(2,4-Dimethylquinolin-3-yl)-3-(thiophen-2-yl)prop-2-en-1-one
;
_space_group_IT_number 14
_symmetry_cell_setting monoclinic
_symmetry_space_group_name_Hall '-P 2yn'
_symmetry_space_group_name_H-M 'P 1 21/n 1'
_atom_sites_solution_hydrogens geom
_atom_sites_solution_primary direct
_atom_sites_solution_secondary difmap
_audit_creation_method SHELXL-97
_cell_angle_alpha 90.00
_cell_angle_beta 93.756(3)
_cell_angle_gamma 90.00
_cell_formula_units_Z 8
_cell_length_a 10.4935(4)
_cell_length_b 23.8464(8)
_cell_length_c 11.5464(4)
_cell_measurement_reflns_used 4109
_cell_measurement_temperature 100(2)
_cell_measurement_theta_max 29.2
_cell_measurement_theta_min 2.5
_cell_volume 2883.08(18)
_computing_cell_refinement 'CrysAlis PRO (Agilent, 2010)'
_computing_data_collection 'CrysAlis PRO (Agilent, 2010)'
_computing_data_reduction 'CrysAlis PRO (Agilent, 2010)'
_computing_molecular_graphics
;
ORTEP-3 (Farrugia, 1997), DIAMOND (Brandenburg, 2006) and Qmol
(Gans &
Shalloway, 2001)
;
_computing_publication_material 'publCIF (Westrip, 2010)'
_computing_structure_refinement 'SHELXL97 (Sheldrick, 2008)'
_computing_structure_solution 'SHELXS97 (Sheldrick, 2008)'
_diffrn_ambient_temperature 100(2)
_diffrn_detector_area_resol_mean 10.4041
_diffrn_measured_fraction_theta_full 0.971
_diffrn_measured_fraction_theta_max 0.971
_diffrn_measurement_device_type 'Agilent SuperNova Dual diffractometer with an Atlas detector'
_diffrn_measurement_method \w
_diffrn_radiation_monochromator Mirror
_diffrn_radiation_source 'SuperNova (Mo) X-ray Source'
_diffrn_radiation_type MoK\a
_diffrn_radiation_wavelength 0.71073
_diffrn_reflns_av_R_equivalents 0.0397
_diffrn_reflns_av_sigmaI/netI 0.0616
_diffrn_reflns_limit_h_max 13
_diffrn_reflns_limit_h_min -13
_diffrn_reflns_limit_k_max 22
_diffrn_reflns_limit_k_min -30
_diffrn_reflns_limit_l_max 11
_diffrn_reflns_limit_l_min -14
_diffrn_reflns_number 14916
_diffrn_reflns_theta_full 27.50
_diffrn_reflns_theta_max 27.50
_diffrn_reflns_theta_min 2.46
_diffrn_standards_decay_% 0
_diffrn_standards_interval_count 0
_diffrn_standards_interval_time 0
_diffrn_standards_number 0
_exptl_absorpt_coefficient_mu 0.222
_exptl_absorpt_correction_T_max 0.9674
_exptl_absorpt_correction_T_min 0.9466
_exptl_absorpt_correction_type multi-scan
_exptl_absorpt_process_details '(CrysAlis PRO; Agilent, 2010)'
_exptl_crystal_colour colourless
_exptl_crystal_density_diffrn 1.352
_exptl_crystal_density_method 'not measured'
_exptl_crystal_description block
_exptl_crystal_F_000 1232
_exptl_crystal_size_max 0.25
_exptl_crystal_size_mid 0.20
_exptl_crystal_size_min 0.15
_refine_diff_density_max 0.559
_refine_diff_density_min -0.464
_refine_ls_extinction_method none
_refine_ls_goodness_of_fit_ref 1.027
_refine_ls_hydrogen_treatment constr
_refine_ls_matrix_type full
_refine_ls_number_parameters 409
_refine_ls_number_reflns 6427
_refine_ls_number_restraints 182
_refine_ls_restrained_S_all 1.071
_refine_ls_R_factor_all 0.0949
_refine_ls_R_factor_gt 0.0553
_refine_ls_shift/su_max 0.000
_refine_ls_shift/su_mean 0.000
_refine_ls_structure_factor_coef Fsqd
_refine_ls_weighting_details 'calc w=1/[\s^2^(Fo^2^)+(0.0713P)^2^+0.2990P] where P=(Fo^2^+2Fc^2^)/3'
_refine_ls_weighting_scheme calc
_refine_ls_wR_factor_gt 0.1327
_refine_ls_wR_factor_ref 0.1603
_reflns_number_gt 4075
_reflns_number_total 6427
_reflns_threshold_expression I>2\s(I)
_cod_data_source_file hg5075.cif
_cod_data_source_block I
_cod_original_cell_volume 2883.07(18)
_cod_original_sg_symbol_H-M 'P 21/n'
_cod_database_code 2231536
_cod_database_fobs_code 2231536

loop_
_symmetry_equiv_pos_as_xyz
'x, y, z'
'-x+1/2, y+1/2, -z+1/2'
'-x, -y, -z'
'x-1/2, -y-1/2, z-1/2'

loop_
_atom_site_type_symbol
_atom_site_label
_atom_site_fract_x
_atom_site_fract_y
_atom_site_fract_z
_atom_site_U_iso_or_equiv
_atom_site_adp_type
_atom_site_calc_flag
_atom_site_refinement_flags
_atom_site_occupancy
_atom_site_symmetry_multiplicity
_atom_site_disorder_assembly
_atom_site_disorder_group
S S1 0.30670(9) 0.05958(3) 0.34043(8) 0.0224(3) Uani d PDU 0.765(2) 1 A 1
S S2 1.08225(8) 0.05541(3) 0.60970(7) 0.0228(3) Uani d PDU 0.814(2) 1 B 1
S S1' 0.2891(5) 0.10382(16) 0.1135(4) 0.0224(3) Uani d PD 0.235(2) 1 A 2
S S2' 1.1144(6) 0.10712(19) 0.8273(5) 0.0228(3) Uani d PD 0.186(2) 1 B 2
O O1 0.83016(16) 0.07720(7) 0.36269(14) 0.0240(4) Uani d . 1 1 . .
O O2 0.56274(16) 0.07794(7) 0.59472(14) 0.0259(4) Uani d . 1 1 . .
N N1 0.87096(18) 0.13639(8) 0.00826(16) 0.0182(4) Uani d . 1 1 . .
N N2 0.52776(18) 0.14083(8) 0.94581(16) 0.0181(4) Uani d . 1 1 . .
C C1 0.1610(3) 0.06381(10) 0.2659(3) 0.0246(9) Uani d PDU 0.765(2) 1 A 1
H H1 0.0835 0.0521 0.2965 0.029 Uiso calc PR 0.765(2) 1 A 1
C C2 0.1682(4) 0.08583(10) 0.1576(3) 0.0284(9) Uani d PDU 0.765(2) 1 A 1
H H2 0.0971 0.0912 0.1035 0.034 Uiso calc PR 0.765(2) 1 A 1
C C3 0.2925(5) 0.09927(16) 0.1371(4) 0.0253(14) Uani d PDU 0.765(2) 1 A 1
H H3 0.3144 0.1157 0.0661 0.030 Uiso calc PR 0.765(2) 1 A 1
C C1' 0.1608(11) 0.0803(2) 0.1824(9) 0.0246(9) Uani d PD 0.235(2) 1 A 2
H H1' 0.0755 0.0803 0.1492 0.029 Uiso calc PR 0.235(2) 1 A 2
C C2' 0.1964(10) 0.0612(2) 0.2923(9) 0.0284(9) Uani d PD 0.235(2) 1 A 2
H H2' 0.1379 0.0468 0.3442 0.034 Uiso calc PR 0.235(2) 1 A 2
C C3' 0.3256(10) 0.0652(2) 0.3189(7) 0.0253(14) Uani d PD 0.235(2) 1 A 2
H H3' 0.3678 0.0542 0.3906 0.030 Uiso calc PR 0.235(2) 1 A 2
C C4 0.3847(2) 0.08728(9) 0.22700(19) 0.0194(5) Uani d D 1 1 . .
C C5 0.5200(2) 0.09698(9) 0.22462(19) 0.0176(5) Uani d . 1 1 A .
H H5 0.5482 0.1144 0.1569 0.021 Uiso calc R 1 1 . .
C C6 0.6106(2) 0.08403(10) 0.3082(2) 0.0202(5) Uani d . 1 1 . .
H H6 0.5863 0.0667 0.3776 0.024 Uiso calc R 1 1 A .
C C7 0.7457(2) 0.09599(9) 0.29473(19) 0.0179(5) Uani d . 1 1 A .
C C8 0.8360(2) 0.04453(10) 0.0864(2) 0.0245(6) Uani d . 1 1 . .
H H8A 0.8668 0.0341 0.0111 0.037 Uiso calc R 1 1 . .
H H8B 0.7505 0.0289 0.0934 0.037 Uiso calc R 1 1 . .
H H8C 0.8944 0.0296 0.1487 0.037 Uiso calc R 1 1 . .
C C9 0.8305(2) 0.10735(10) 0.09594(19) 0.0176(5) Uani d . 1 1 A .
C C10 0.7826(2) 0.13304(9) 0.19578(19) 0.0173(5) Uani d . 1 1 . .
C C11 0.7760(2) 0.19024(9) 0.20381(19) 0.0168(5) Uani d . 1 1 A .
C C12 0.7250(2) 0.21978(10) 0.3063(2) 0.0202(5) Uani d . 1 1 . .
H H12A 0.6995 0.1920 0.3628 0.030 Uiso calc R 1 1 A .
H H12B 0.6507 0.2425 0.2802 0.030 Uiso calc R 1 1 . .
H H12C 0.7915 0.2441 0.3426 0.030 Uiso calc R 1 1 . .
C C13 0.8209(2) 0.22287(9) 0.11100(19) 0.0164(5) Uani d . 1 1 . .
C C14 0.8211(2) 0.28242(10) 0.1100(2) 0.0204(5) Uani d . 1 1 A .
H H14 0.7912 0.3024 0.1740 0.024 Uiso calc R 1 1 . .
C C15 0.8636(2) 0.31132(10) 0.0179(2) 0.0221(5) Uani d . 1 1 . .
H H15 0.8635 0.3512 0.0185 0.027 Uiso calc R 1 1 A .
C C16 0.9074(2) 0.28255(10) -0.0774(2) 0.0213(5) Uani d . 1 1 A .
H H16 0.9358 0.3030 -0.1415 0.026 Uiso calc R 1 1 . .
C C17 0.9096(2) 0.22560(10) -0.0792(2) 0.0198(5) Uani d . 1 1 . .
H H17 0.9405 0.2067 -0.1441 0.024 Uiso calc R 1 1 A .
C C18 0.8664(2) 0.19410(9) 0.01481(19) 0.0162(5) Uani d . 1 1 A .
C C19 1.2324(3) 0.06405(10) 0.6756(3) 0.0227(8) Uani d PDU 0.814(2) 1 B 1
H H19 1.3088 0.0523 0.6429 0.027 Uiso calc PR 0.814(2) 1 B 1
C C20 1.2283(3) 0.08988(9) 0.7808(3) 0.0262(8) Uani d PDU 0.814(2) 1 B 1
H H20 1.3016 0.0983 0.8304 0.031 Uiso calc PR 0.814(2) 1 B 1
C C21 1.1044(5) 0.10228(15) 0.8064(4) 0.0231(12) Uani d PDU 0.814(2) 1 B 1
H H21 1.0851 0.1205 0.8763 0.028 Uiso calc PR 0.814(2) 1 B 1
C C19' 1.2382(12) 0.0828(3) 0.7536(10) 0.0227(8) Uani d PD 0.186(2) 1 B 2
H H19B 1.3253 0.0851 0.7812 0.027 Uiso calc PR 0.186(2) 1 B 2
C C20' 1.1962(11) 0.0594(3) 0.6493(9) 0.0262(8) Uani d PD 0.186(2) 1 B 2
H H20B 1.2514 0.0437 0.5959 0.031 Uiso calc PR 0.186(2) 1 B 2
C C21' 1.0652(12) 0.0613(2) 0.6307(7) 0.0231(12) Uani d PD 0.186(2) 1 B 2
H H21B 1.0189 0.0473 0.5633 0.028 Uiso calc PR 0.186(2) 1 B 2
C C22 1.0104(2) 0.08626(9) 0.72294(19) 0.0186(5) Uani d D 1 1 . .
C C23 0.8752(2) 0.09631(9) 0.7276(2) 0.0172(5) Uani d . 1 1 B .
H H23 0.8484 0.1127 0.7970 0.021 Uiso calc R 1 1 . .
C C24 0.7833(2) 0.08503(9) 0.6447(2) 0.0185(5) Uani d . 1 1 . .
H H24 0.8061 0.0684 0.5742 0.022 Uiso calc R 1 1 B .
C C25 0.6489(2) 0.09748(9) 0.6595(2) 0.0184(5) Uani d . 1 1 B .
C C26 0.6714(2) 0.22170(10) 0.6441(2) 0.0211(5) Uani d . 1 1 . .
H H26A 0.6954 0.1934 0.5880 0.032 Uiso calc R 1 1 . .
H H26B 0.7465 0.2441 0.6692 0.032 Uiso calc R 1 1 . .
H H26C 0.6054 0.2463 0.6078 0.032 Uiso calc R 1 1 . .
C C27 0.6204(2) 0.19306(10) 0.74765(19) 0.0173(5) Uani d . 1 1 B .
C C28 0.6142(2) 0.13577(9) 0.75760(19) 0.0160(5) Uani d . 1 1 . .
C C29 0.5674(2) 0.11100(10) 0.85886(19) 0.0176(5) Uani d . 1 1 B .
C C30 0.5630(2) 0.04845(9) 0.8706(2) 0.0239(6) Uani d . 1 1 . .
H H30A 0.5345 0.0386 0.9471 0.036 Uiso calc R 1 1 B .
H H30B 0.6484 0.0329 0.8623 0.036 Uiso calc R 1 1 . .
H H30C 0.5033 0.0329 0.8101 0.036 Uiso calc R 1 1 . .
C C31 0.5763(2) 0.22622(9) 0.84016(19) 0.0161(5) Uani d . 1 1 . .
C C32 0.5758(2) 0.28574(10) 0.8390(2) 0.0201(5) Uani d . 1 1 B .
H H32 0.6059 0.3052 0.7744 0.024 Uiso calc R 1 1 . .
C C33 0.5327(2) 0.31534(10) 0.9295(2) 0.0233(6) Uani d . 1 1 . .
H H33 0.5322 0.3552 0.9271 0.028 Uiso calc R 1 1 B .
C C34 0.4888(2) 0.28715(10) 1.0269(2) 0.0227(6) Uani d . 1 1 B .
H H34 0.4601 0.3081 1.0901 0.027 Uiso calc R 1 1 . .
C C35 0.4877(2) 0.22986(10) 1.0305(2) 0.0203(5) Uani d . 1 1 . .
H H35 0.4573 0.2112 1.0960 0.024 Uiso calc R 1 1 B .
C C36 0.5314(2) 0.19812(9) 0.93734(19) 0.0163(5) Uani d . 1 1 B .

loop_
_atom_site_aniso_label
_atom_site_aniso_U_11
_atom_site_aniso_U_22
_atom_site_aniso_U_33
_atom_site_aniso_U_12
_atom_site_aniso_U_13
_atom_site_aniso_U_23
S1 0.0241(5) 0.0243(5) 0.0195(5) -0.0060(4) 0.0075(3) -0.0004(3)
S2 0.0227(5) 0.0262(5) 0.0201(4) 0.0063(3) 0.0063(3) -0.0009(3)
S1' 0.0241(5) 0.0243(5) 0.0195(5) -0.0060(4) 0.0075(3) -0.0004(3)
S2' 0.0227(5) 0.0262(5) 0.0201(4) 0.0063(3) 0.0063(3) -0.0009(3)
O1 0.0256(10) 0.0285(10) 0.0174(9) 0.0003(8) -0.0019(8) 0.0032(7)
O2 0.0213(9) 0.0341(10) 0.0220(9) -0.0001(8) -0.0015(8) -0.0057(8)
N1 0.0164(10) 0.0207(10) 0.0176(10) -0.0011(8) 0.0014(8) -0.0021(8)
N2 0.0173(10) 0.0211(10) 0.0160(10) 0.0017(8) 0.0027(8) 0.0009(8)
C1 0.0109(15) 0.0289(18) 0.034(2) -0.0063(14) 0.0056(16) -0.0078(16)
C2 0.0205(18) 0.034(2) 0.031(2) -0.0014(15) 0.0037(16) 0.0022(16)
C3 0.023(2) 0.035(2) 0.018(3) -0.0026(16) -0.0002(19) 0.0067(18)
C1' 0.0109(15) 0.0289(18) 0.034(2) -0.0063(14) 0.0056(16) -0.0078(16)
C2' 0.0205(18) 0.034(2) 0.031(2) -0.0014(15) 0.0037(16) 0.0022(16)
C3' 0.023(2) 0.035(2) 0.018(3) -0.0026(16) -0.0002(19) 0.0067(18)
C4 0.0207(13) 0.0170(12) 0.0211(13) -0.0017(10) 0.0062(10) -0.0041(10)
C5 0.0215(13) 0.0170(11) 0.0151(11) -0.0038(10) 0.0071(10) -0.0024(9)
C6 0.0235(13) 0.0211(12) 0.0168(12) -0.0040(10) 0.0064(10) -0.0020(10)
C7 0.0234(13) 0.0170(12) 0.0136(11) -0.0003(10) 0.0034(10) -0.0026(9)
C8 0.0302(14) 0.0206(13) 0.0234(13) -0.0020(11) 0.0065(11) -0.0035(10)
C9 0.0172(12) 0.0215(12) 0.0141(11) -0.0014(10) -0.0005(10) -0.0014(9)
C10 0.0129(12) 0.0242(12) 0.0147(11) -0.0028(10) 0.0008(9) 0.0007(9)
C11 0.0112(11) 0.0236(12) 0.0157(11) -0.0009(10) 0.0003(9) -0.0030(10)
C12 0.0203(13) 0.0225(12) 0.0183(12) 0.0009(10) 0.0053(10) -0.0037(10)
C13 0.0114(11) 0.0202(12) 0.0173(12) 0.0001(9) -0.0009(9) -0.0010(9)
C14 0.0161(12) 0.0215(13) 0.0234(13) 0.0018(10) 0.0002(10) -0.0043(10)
C15 0.0189(13) 0.0192(12) 0.0279(14) 0.0017(10) -0.0009(11) 0.0047(10)
C16 0.0169(13) 0.0269(13) 0.0202(13) -0.0002(10) 0.0016(10) 0.0074(10)
C17 0.0167(12) 0.0260(13) 0.0168(12) -0.0005(10) 0.0030(10) 0.0001(10)
C18 0.0108(11) 0.0218(12) 0.0159(12) -0.0025(10) -0.0003(9) 0.0000(9)
C19 0.0129(15) 0.0265(17) 0.0296(19) 0.0053(13) 0.0086(14) 0.0095(14)
C20 0.0179(16) 0.0256(16) 0.035(2) 0.0010(13) -0.0009(15) -0.0017(14)
C21 0.024(2) 0.0246(19) 0.020(2) 0.0005(14) -0.0058(17) -0.0020(16)
C19' 0.0129(15) 0.0265(17) 0.0296(19) 0.0053(13) 0.0086(14) 0.0095(14)
C20' 0.0179(16) 0.0256(16) 0.035(2) 0.0010(13) -0.0009(15) -0.0017(14)
C21' 0.024(2) 0.0246(19) 0.020(2) 0.0005(14) -0.0058(17) -0.0020(16)
C22 0.0215(13) 0.0156(11) 0.0192(12) 0.0012(10) 0.0052(10) 0.0023(9)
C23 0.0202(13) 0.0155(11) 0.0164(12) -0.0013(10) 0.0059(10) 0.0014(9)
C24 0.0197(13) 0.0208(12) 0.0154(12) 0.0019(10) 0.0038(10) 0.0001(10)
C25 0.0200(13) 0.0197(12) 0.0155(12) 0.0002(10) 0.0025(10) 0.0031(9)
C26 0.0209(13) 0.0250(13) 0.0179(12) -0.0004(10) 0.0043(10) 0.0030(10)
C27 0.0119(12) 0.0227(12) 0.0171(12) -0.0015(10) -0.0001(9) 0.0032(10)
C28 0.0114(11) 0.0228(12) 0.0141(11) 0.0039(9) 0.0016(9) -0.0001(9)
C29 0.0143(12) 0.0218(12) 0.0168(12) 0.0016(10) 0.0012(9) 0.0023(10)
C30 0.0313(14) 0.0176(12) 0.0232(13) 0.0005(11) 0.0064(11) 0.0031(10)
C31 0.0108(11) 0.0196(12) 0.0180(12) 0.0007(9) 0.0017(9) -0.0009(9)
C32 0.0178(13) 0.0209(12) 0.0216(13) -0.0017(10) 0.0013(10) 0.0032(10)
C33 0.0179(13) 0.0189(12) 0.0330(15) 0.0002(10) 0.0011(11) -0.0040(11)
C34 0.0179(13) 0.0265(13) 0.0237(13) 0.0011(10) 0.0016(10) -0.0090(11)
C35 0.0167(12) 0.0250(13) 0.0195(13) 0.0024(10) 0.0027(10) -0.0010(10)
C36 0.0109(11) 0.0218(12) 0.0163(12) 0.0010(9) 0.0011(9) 0.0003(10)

loop_
_atom_type_symbol
_atom_type_description
_atom_type_scat_dispersion_real
_atom_type_scat_dispersion_imag
_atom_type_scat_source
C C 0.0033 0.0016 'International Tables Vol C Tables 4.2.6.8 and 6.1.1.4'
H H 0.0000 0.0000 'International Tables Vol C Tables 4.2.6.8 and 6.1.1.4'
N N 0.0061 0.0033 'International Tables Vol C Tables 4.2.6.8 and 6.1.1.4'
O O 0.0106 0.0060 'International Tables Vol C Tables 4.2.6.8 and 6.1.1.4'
S S 0.1246 0.1234 'International Tables Vol C Tables 4.2.6.8 and 6.1.1.4'

loop_
_geom_angle_atom_site_label_1
_geom_angle_atom_site_label_2
_geom_angle_atom_site_label_3
_geom_angle
C1 S1 C4 92.77(15)
C22 S2 C19 92.72(14)
C4 S1' C1' 90.5(5)
C22 S2' C19' 91.3(5)
C9 N1 C18 117.9(2)
C29 N2 C36 118.1(2)
C2 C1 S1 112.5(3)
C2 C1 H1 123.7
S1 C1 H1 123.7
C1 C2 C3 110.9(3)
C1 C2 H2 124.5
C3 C2 H2 124.5
C2 C3 C4 116.1(4)
C2 C3 H3 121.9
C4 C3 H3 121.9
C2' C1' S1' 111.3(8)
C2' C1' H1' 124.3
S1' C1' H1' 124.3
C3' C2' C1' 112.8(7)
C3' C2' H2' 123.6
C1' C2' H2' 123.6
C2' C3' C4 110.2(6)
C2' C3' H3' 124.9
C4 C3' H3' 124.9
C3 C4 C3' 109.1(6)
C3 C4 C5 125.9(3)
C3' C4 C5 125.0(5)
C3 C4 S1' 6.1(4)
C3' C4 S1' 115.2(5)
C5 C4 S1' 119.8(3)
C3 C4 S1 107.6(3)
C3' C4 S1 1.5(5)
C5 C4 S1 126.48(17)
S1' C4 S1 113.7(2)
C6 C5 C4 126.9(2)
C6 C5 H5 116.6
C4 C5 H5 116.6
C5 C6 C7 121.5(2)
C5 C6 H6 119.3
C7 C6 H6 119.3
O1 C7 C6 121.6(2)
O1 C7 C10 119.0(2)
C6 C7 C10 119.41(19)
C9 C8 H8A 109.5
C9 C8 H8B 109.5
H8A C8 H8B 109.5
C9 C8 H8C 109.5
H8A C8 H8C 109.5
H8B C8 H8C 109.5
N1 C9 C10 122.9(2)
N1 C9 C8 116.8(2)
C10 C9 C8 120.3(2)
C11 C10 C9 120.3(2)
C11 C10 C7 120.9(2)
C9 C10 C7 118.7(2)
C10 C11 C13 118.1(2)
C10 C11 C12 122.8(2)
C13 C11 C12 119.1(2)
C11 C12 H12A 109.5
C11 C12 H12B 109.5
H12A C12 H12B 109.5
C11 C12 H12C 109.5
H12A C12 H12C 109.5
H12B C12 H12C 109.5
C18 C13 C14 118.5(2)
C18 C13 C11 118.0(2)
C14 C13 C11 123.5(2)
C15 C14 C13 120.7(2)
C15 C14 H14 119.6
C13 C14 H14 119.6
C14 C15 C16 120.4(2)
C14 C15 H15 119.8
C16 C15 H15 119.8
C17 C16 C15 120.6(2)
C17 C16 H16 119.7
C15 C16 H16 119.7
C16 C17 C18 120.8(2)
C16 C17 H17 119.6
C18 C17 H17 119.6
N1 C18 C13 122.8(2)
N1 C18 C17 118.2(2)
C13 C18 C17 119.0(2)
C20 C19 S2 111.5(2)
C20 C19 H19 124.2
S2 C19 H19 124.2
C19 C20 C21 111.8(3)
C19 C20 H20 124.1
C21 C20 H20 124.1
C22 C21 C20 115.3(4)
C22 C21 H21 122.3
C20 C21 H21 122.3
C20' C19' S2' 111.5(8)
C20' C19' H19B 124.3
S2' C19' H19B 124.3
C19' C20' C21' 112.5(7)
C19' C20' H20B 123.8
C21' C20' H20B 123.8
C20' C21' C22 110.8(6)
C20' C21' H21B 124.6
C22 C21' H21B 124.6
C21 C22 C21' 110.0(6)
C21 C22 C23 125.8(3)
C21' C22 C23 124.2(6)
C21 C22 S2' 3.9(4)
C21' C22 S2' 113.9(5)
C23 C22 S2' 121.9(3)
C21 C22 S2 108.6(3)
C21' C22 S2 1.4(5)
C23 C22 S2 125.55(17)
S2' C22 S2 112.5(3)
C24 C23 C22 127.1(2)
C24 C23 H23 116.5
C22 C23 H23 116.5
C23 C24 C25 122.0(2)
C23 C24 H24 119.0
C25 C24 H24 119.0
O2 C25 C24 122.0(2)
O2 C25 C28 118.7(2)
C24 C25 C28 119.36(19)
C27 C26 H26A 109.5
C27 C26 H26B 109.5
H26A C26 H26B 109.5
C27 C26 H26C 109.5
H26A C26 H26C 109.5
H26B C26 H26C 109.5
C28 C27 C31 117.9(2)
C28 C27 C26 122.6(2)
C31 C27 C26 119.4(2)
C27 C28 C29 120.1(2)
C27 C28 C25 121.4(2)
C29 C28 C25 118.4(2)
N2 C29 C28 122.9(2)
N2 C29 C30 117.0(2)
C28 C29 C30 120.1(2)
C29 C30 H30A 109.5
C29 C30 H30B 109.5
H30A C30 H30B 109.5
C29 C30 H30C 109.5
H30A C30 H30C 109.5
H30B C30 H30C 109.5
C36 C31 C32 118.7(2)
C36 C31 C27 118.2(2)
C32 C31 C27 123.2(2)
C33 C32 C31 120.8(2)
C33 C32 H32 119.6
C31 C32 H32 119.6
C32 C33 C34 120.4(2)
C32 C33 H33 119.8
C34 C33 H33 119.8
C35 C34 C33 120.3(2)
C35 C34 H34 119.9
C33 C34 H34 119.9
C34 C35 C36 120.5(2)
C34 C35 H35 119.8
C36 C35 H35 119.8
N2 C36 C31 122.8(2)
N2 C36 C35 117.8(2)
C31 C36 C35 119.4(2)

loop_
_geom_bond_atom_site_label_1
_geom_bond_atom_site_label_2
_geom_bond_distance
S1 C1 1.708(3)
S1 C4 1.721(2)
S2 C22 1.717(2)
S2 C19 1.717(3)
S1' C4 1.646(5)
S1' C1' 1.704(8)
S2' C22 1.649(6)
S2' C19' 1.700(8)
O1 C7 1.229(3)
O2 C25 1.227(3)
N1 C9 1.319(3)
N1 C18 1.379(3)
N2 C29 1.320(3)
N2 C36 1.370(3)
C1 C2 1.362(4)
C1 H1 0.9500
C2 C3 1.379(5)
C2 H2 0.9500
C3 C4 1.401(5)
C3 H3 0.9500
C1' C2' 1.377(8)
C1' H1' 0.9500
C2' C3' 1.373(8)
C2' H2' 0.9500
C3' C4 1.369(7)
C3' H3' 0.9500
C4 C5 1.440(3)
C5 C6 1.345(3)
C5 H5 0.9500
C6 C7 1.465(3)
C6 H6 0.9500
C7 C10 1.515(3)
C8 C9 1.503(3)
C8 H8A 0.9800
C8 H8B 0.9800
C8 H8C 0.9800
C9 C10 1.426(3)
C10 C11 1.369(3)
C11 C13 1.429(3)
C11 C12 1.505(3)
C12 H12A 0.9800
C12 H12B 0.9800
C12 H12C 0.9800
C13 C18 1.415(3)
C13 C14 1.420(3)
C14 C15 1.367(3)
C14 H14 0.9500
C15 C16 1.399(3)
C15 H15 0.9500
C16 C17 1.358(3)
C16 H16 0.9500
C17 C18 1.418(3)
C17 H17 0.9500
C19 C20 1.365(4)
C19 H19 0.9500
C20 C21 1.384(5)
C20 H20 0.9500
C21 C22 1.387(4)
C21 H21 0.9500
C19' C20' 1.374(8)
C19' H19B 0.9500
C20' C21' 1.379(8)
C20' H20B 0.9500
C21' C22 1.378(7)
C21' H21B 0.9500
C22 C23 1.443(3)
C23 C24 1.341(3)
C23 H23 0.9500
C24 C25 1.461(3)
C24 H24 0.9500
C25 C28 1.517(3)
C26 C27 1.505(3)
C26 H26A 0.9800
C26 H26B 0.9800
C26 H26C 0.9800
C27 C28 1.373(3)
C27 C31 1.430(3)
C28 C29 1.426(3)
C29 C30 1.499(3)
C30 H30A 0.9800
C30 H30B 0.9800
C30 H30C 0.9800
C31 C36 1.414(3)
C31 C32 1.420(3)
C32 C33 1.362(3)
C32 H32 0.9500
C33 C34 1.413(3)
C33 H33 0.9500
C34 C35 1.367(3)
C34 H34 0.9500
C35 C36 1.416(3)
C35 H35 0.9500

loop_
_geom_hbond_atom_site_label_D
_geom_hbond_atom_site_label_H
_geom_hbond_atom_site_label_A
_geom_hbond_site_symmetry_A
_geom_hbond_distance_DH
_geom_hbond_distance_HA
_geom_hbond_distance_DA
_geom_hbond_angle_DHA
C5 H5 N2 1_554 0.95 2.51 3.391(3) 154
C6 H6 O2 . 0.95 2.55 3.382(3) 146
C23 H23 N1 1_556 0.95 2.50 3.382(3) 154
C24 H24 O1 . 0.95 2.48 3.330(3) 149
C12 H12c Cg1 4_554 0.98 2.67 142 3.499(2)
C26 H26c Cg2 4_455 0.98 2.67 143 3.503(2)

loop_
_geom_torsion_atom_site_label_1
_geom_torsion_atom_site_label_2
_geom_torsion_atom_site_label_3
_geom_torsion_atom_site_label_4
_geom_torsion
C4 S1 C1 C2 -0.36(11)
S1 C1 C2 C3 -0.33(19)
C1 C2 C3 C4 1.1(3)
C4 S1' C1' C2' 1.0(4)
S1' C1' C2' C3' -0.7(6)
C1' C2' C3' C4 -0.2(6)
C2 C3 C4 C3' -1.4(4)
C2 C3 C4 C5 179.2(2)
C2 C3 C4 S1 -1.3(3)
C2' C3' C4 C3 0.9(5)
C2' C3' C4 C5 -179.6(3)
C2' C3' C4 S1' 1.0(5)
C2' C3' C4 S1 -1(8)
C1' S1' C4 C3 -1(2)
C1' S1' C4 C3' -1.2(4)
C1' S1' C4 C5 179.4(2)
C1' S1' C4 S1 -1.1(3)
C1 S1 C4 C3 0.9(2)
C1 S1 C4 C5 -179.6(2)
C1 S1 C4 S1' 0.96(18)
C3 C4 C5 C6 -177.5(3)
C3' C4 C5 C6 3.1(4)
S1' C4 C5 C6 -177.5(2)
S1 C4 C5 C6 3.1(4)
C4 C5 C6 C7 179.7(2)
C5 C6 C7 O1 -169.4(2)
C5 C6 C7 C10 11.5(3)
C18 N1 C9 C10 0.1(3)
C18 N1 C9 C8 179.80(19)
N1 C9 C10 C11 0.5(3)
C8 C9 C10 C11 -179.1(2)
N1 C9 C10 C7 -176.5(2)
C8 C9 C10 C7 3.9(3)
O1 C7 C10 C11 -98.3(3)
C6 C7 C10 C11 80.8(3)
O1 C7 C10 C9 78.7(3)
C6 C7 C10 C9 -102.2(3)
C9 C10 C11 C13 -1.4(3)
C7 C10 C11 C13 175.53(19)
C9 C10 C11 C12 179.3(2)
C7 C10 C11 C12 -3.8(3)
C10 C11 C13 C18 1.7(3)
C12 C11 C13 C18 -178.99(19)
C10 C11 C13 C14 -178.9(2)
C12 C11 C13 C14 0.4(3)
C18 C13 C14 C15 0.3(3)
C11 C13 C14 C15 -179.1(2)
C13 C14 C15 C16 0.3(3)
C14 C15 C16 C17 -0.8(3)
C15 C16 C17 C18 0.7(3)
C9 N1 C18 C13 0.2(3)
C9 N1 C18 C17 -179.94(19)
C14 C13 C18 N1 179.5(2)
C11 C13 C18 N1 -1.1(3)
C14 C13 C18 C17 -0.4(3)
C11 C13 C18 C17 179.03(19)
C16 C17 C18 N1 -180.0(2)
C16 C17 C18 C13 -0.1(3)
C22 S2 C19 C20 -0.20(10)
S2 C19 C20 C21 -0.04(19)
C19 C20 C21 C22 0.3(3)
C22 S2' C19' C20' 0.5(4)
S2' C19' C20' C21' -0.2(6)
C19' C20' C21' C22 -0.3(6)
C20 C21 C22 C21' -0.5(4)
C20 C21 C22 C23 -177.6(2)
C20 C21 C22 S2 -0.5(3)
C20' C21' C22 C21 0.4(5)
C20' C21' C22 C23 177.6(3)
C20' C21' C22 S2' 0.6(5)
C20' C21' C22 S2 -1(8)
C19' S2' C22 C21 2(4)
C19' S2' C22 C21' -0.6(4)
C19' S2' C22 C23 -177.7(2)
C19' S2' C22 S2 -0.6(3)
C19 S2 C22 C21 0.38(19)
C19 S2 C22 C23 177.5(2)
C19 S2 C22 S2' 0.55(19)
C21 C22 C23 C24 174.7(3)
C21' C22 C23 C24 -2.0(4)
S2' C22 C23 C24 174.8(2)
S2 C22 C23 C24 -2.0(3)
C22 C23 C24 C25 -179.7(2)
C23 C24 C25 O2 -165.9(2)
C23 C24 C25 C28 14.3(3)
C31 C27 C28 C29 -1.2(3)
C26 C27 C28 C29 178.7(2)
C31 C27 C28 C25 175.06(19)
C26 C27 C28 C25 -5.0(3)
O2 C25 C28 C27 -98.7(3)
C24 C25 C28 C27 81.1(3)
O2 C25 C28 C29 77.7(3)
C24 C25 C28 C29 -102.5(3)
C36 N2 C29 C28 0.4(3)
C36 N2 C29 C30 179.72(19)
C27 C28 C29 N2 0.4(3)
C25 C28 C29 N2 -176.0(2)
C27 C28 C29 C30 -178.8(2)
C25 C28 C29 C30 4.7(3)
C28 C27 C31 C36 1.2(3)
C26 C27 C31 C36 -178.75(19)
C28 C27 C31 C32 -178.9(2)
C26 C27 C31 C32 1.2(3)
C36 C31 C32 C33 -0.1(3)
C27 C31 C32 C33 180.0(2)
C31 C32 C33 C34 0.6(3)
C32 C33 C34 C35 -0.9(3)
C33 C34 C35 C36 0.6(3)
C29 N2 C36 C31 -0.4(3)
C29 N2 C36 C35 179.47(19)
C32 C31 C36 N2 179.7(2)
C27 C31 C36 N2 -0.4(3)
C32 C31 C36 C35 -0.2(3)
C27 C31 C36 C35 179.71(19)
C34 C35 C36 N2 -179.9(2)
C34 C35 C36 C31 0.0(3)
